data_4002552
loop_
_publ_author_name
'Byeon Song-Ho'
'Kim Hee Jin'
'Kim Dong-Kuk'
'Hur Nam Hwi'

_publ_section_title
;
 Synthesis, structure, magnetic properties and XANES spectra of reduced
 niobate Rb Nax Ca2 Nb3 O10
;
_journal_name_full 'Chemistry of Materials (1,1989-)'
_journal_page_first 383
_journal_page_last 389
_journal_volume 15
_journal_year 2003
_chemical_formula_sum 'Ca2 Na0.86 Nb3 O10 Rb'
_chemical_name_systematic 'Rb Na0.86 Ca2 (Nb3 O10)'
_space_group_IT_number 138
_symmetry_space_group_name_Hall '-P 4ac 2ac'
_symmetry_space_group_name_H-M 'P 42/n c m :2'
_cell_angle_alpha 90
_cell_angle_beta 90
_cell_angle_gamma 90
_cell_formula_units_Z 4
_cell_length_a 5.479
_cell_length_b 5.479
_cell_length_c 28.8264
_cell_volume 865.352
_citation_journal_id_ASTM CMATEX
_cod_data_source_file ByeonSong-Ho_CMATEX_2003_324.cif
_cod_data_source_block Ca2Na0.86Nb3O10Rb1
_cod_original_cell_volume 865.3525
_cod_original_formula_sum 'Ca2 Na0.86 Nb3 O10 Rb1'
_cod_database_code 4002552

loop_
_symmetry_equiv_pos_as_xyz
x,y,z
-y+1/2,x,z+1/2
-x+1/2,-y+1/2,z
y,-x+1/2,z+1/2
x+1/2,-y,-z+1/2
y+1/2,x+1/2,-z
-x,y+1/2,-z+1/2
-y,-x,-z
-x,-y,-z
y-1/2,-x,-z-1/2
x-1/2,y-1/2,-z
-y,x-1/2,-z-1/2
-x-1/2,y,z-1/2
-y-1/2,-x-1/2,z
x,-y-1/2,z-1/2
y,x,z

loop_
_atom_site_label
_atom_site_type_symbol
_atom_site_fract_x
_atom_site_fract_y
_atom_site_fract_z
_atom_site_occupancy
_atom_site_U_iso_or_equiv
O6 O-2 0.159 0.659 0 0.5 0.0
O4 O-2 0.75 0.75 0.12 1 0.0
Na1 Na+1 0.27 0.27 0.226 0.43 0.0
O5 O-2 0.75 0.25 0.133 1 0.0
Nb2 Nb+4 0 0 0 1 0.0
O1 O-2 0.25 0.25 0.158 1 0.0
Ca1 Ca+2 0.514 -0.014 0.0754 1 0.0
Rb1 Rb+1 0.048 0.048 0.2804 0.5 0.0
Nb1 Nb+4 0.5001 0.5001 0.1456 1 0.0
O3 O-2 0.067 0.067 0.0689 1 0.0
O2 O-2 0.033 0.467 0.2913 1 0.0
O7 O-2 0.321 0.179 0.975 0.5 0.0
